data_4114334
loop_
_publ_author_name
'Zacharias Grote'
'Marie-Line Lehaire'
'Rosario Scopelliti'
'Kay Severin'

_publ_contact_author_address
;
Institut de Chimie Moleculaire et Biologique
Ecole Polytechnique Federale de Lausanne
1015 Lausanne
Switzerland
;
_publ_contact_author_email kay.severin@epfl.ch
_publ_contact_author_fax '+41 21 693 9305'
_publ_contact_author_name 'Kay Severin'
_publ_contact_author_phone '+41 21 693 9302'
_publ_section_title
;
 Selective Complexation of Li+ in Water at Neutral pH Using a
 Self-Assembled Ionophore
;
_journal_name_full 'Journal of the American Chemical Society'
_journal_page_first 13638
_journal_page_last 13639
_journal_paper_doi 10.1021/ja036621k
_journal_volume 125
_journal_year 2003
_chemical_formula_moiety 'C63 H84 N6 O6 Ru3, 3(C4 H10 O)'
_chemical_formula_sum 'C75 H114 N6 O9 Ru3'
_chemical_formula_weight 1546.93
_chemical_name_systematic
; 
 ? 
;
_space_group_IT_number 2
_symmetry_cell_setting triclinic
_symmetry_space_group_name_Hall '-P 1'
_symmetry_space_group_name_H-M 'P -1'
_atom_sites_solution_hydrogens geom
_atom_sites_solution_primary direct
_atom_sites_solution_secondary difmap
_audit_creation_method SHELXL-97
_cell_angle_alpha 107.677(6)
_cell_angle_beta 94.282(5)
_cell_angle_gamma 103.261(5)
_cell_formula_units_Z 2
_cell_length_a 14.8174(8)
_cell_length_b 15.9698(12)
_cell_length_c 17.6032(11)
_cell_measurement_reflns_used 7749
_cell_measurement_temperature 140(2)
_cell_measurement_theta_max 26.25585
_cell_measurement_theta_min 2.26915
_cell_volume 3815.9(5)
_computing_cell_refinement 'Oxford Diffraction CrysAlis RED'
_computing_data_collection 'Oxford Diffraction CrysAlis CCD'
_computing_data_reduction 'Oxford Diffraction CrysAlis RED'
_computing_molecular_graphics 'Bruker SHELXTL'
_computing_publication_material 'Bruker SHELXTL'
_computing_structure_refinement 'SHELXL-97 (Sheldrick, 1997)'
_computing_structure_solution 'SHELXS-97 (Sheldrick, 1990)'
_diffrn_ambient_temperature 140(2)
_diffrn_measured_fraction_theta_full 0.875
_diffrn_measured_fraction_theta_max 0.875
_diffrn_measurement_device_type 'Oxford Diffraction KM4 Sapphire CCD'
_diffrn_measurement_method 'phi and omega scans'
_diffrn_radiation_monochromator graphite
_diffrn_radiation_source 'fine-focus sealed tube'
_diffrn_radiation_type MoK\a
_diffrn_radiation_wavelength 0.71073
_diffrn_reflns_av_R_equivalents 0.0282
_diffrn_reflns_av_sigmaI/netI 0.0332
_diffrn_reflns_limit_h_max 17
_diffrn_reflns_limit_h_min -17
_diffrn_reflns_limit_k_max 19
_diffrn_reflns_limit_k_min -18
_diffrn_reflns_limit_l_max 20
_diffrn_reflns_limit_l_min -20
_diffrn_reflns_number 22432
_diffrn_reflns_theta_full 25.03
_diffrn_reflns_theta_max 25.03
_diffrn_reflns_theta_min 3.39
_exptl_absorpt_coefficient_mu 0.643
_exptl_absorpt_correction_T_max 0.9722
_exptl_absorpt_correction_T_min 0.8030
_exptl_absorpt_correction_type multi-scan
_exptl_absorpt_process_details
; 
[c.f. r.h. blessing, acta cryst. (1995), a51, 33-38] 
;
_exptl_crystal_colour orange
_exptl_crystal_density_diffrn 1.346
_exptl_crystal_description prismatic
_exptl_crystal_F_000 1620
_exptl_crystal_size_max 0.25
_exptl_crystal_size_mid 0.20
_exptl_crystal_size_min 0.15
_refine_diff_density_max 1.722
_refine_diff_density_min -1.000
_refine_diff_density_rms 0.098
_refine_ls_extinction_method none
_refine_ls_goodness_of_fit_ref 1.106
_refine_ls_hydrogen_treatment mixed
_refine_ls_matrix_type full
_refine_ls_number_parameters 834
_refine_ls_number_reflns 11799
_refine_ls_number_restraints 19
_refine_ls_restrained_S_all 1.110
_refine_ls_R_factor_all 0.0475
_refine_ls_R_factor_gt 0.0397
_refine_ls_shift/su_max 0.001
_refine_ls_shift/su_mean 0.000
_refine_ls_structure_factor_coef Fsqd
_refine_ls_weighting_details 'calc w=1/[\s^2^(Fo^2^)+(0.0699P)^2^+1.8100P] where P=(Fo^2^+2Fc^2^)/3'
_refine_ls_weighting_scheme calc
_refine_ls_wR_factor_gt 0.1064
_refine_ls_wR_factor_ref 0.1123
_reflns_number_gt 9998
_reflns_number_total 11799
_reflns_threshold_expression >2sigma(I)
_cod_data_source_file ja036621ksi20030611_111559.cif
_cod_data_source_block complex6
_cod_original_cell_volume 3815.9(4)
_cod_database_code 4114334

loop_
_symmetry_equiv_pos_as_xyz
'x, y, z'
'-x, -y, -z'

loop_
_atom_site_label
_atom_site_type_symbol
_atom_site_fract_x
_atom_site_fract_y
_atom_site_fract_z
_atom_site_U_iso_or_equiv
_atom_site_adp_type
_atom_site_occupancy
_atom_site_symmetry_multiplicity
_atom_site_calc_flag
_atom_site_refinement_flags
_atom_site_disorder_assembly
_atom_site_disorder_group
Ru1 Ru 0.333342(19) 0.408550(19) 0.355504(15) 0.01478(9) Uani 1 1 d . . .
Ru2 Ru 0.105264(18) 0.17928(2) 0.468544(15) 0.01416(9) Uani 1 1 d . . .
Ru3 Ru 0.045405(18) 0.14815(2) 0.158563(15) 0.01557(9) Uani 1 1 d . . .
O1 O 0.25003(16) 0.32349(16) 0.40708(13) 0.0161(5) Uani 1 1 d . . .
O2 O 0.43325(16) 0.35922(17) 0.40346(14) 0.0167(5) Uani 1 1 d . . .
O3 O 0.07308(16) 0.15901(17) 0.34613(13) 0.0171(5) Uani 1 1 d . . .
O4 O 0.10422(16) 0.04351(17) 0.42014(13) 0.0169(5) Uani 1 1 d . . .
O5 O 0.15941(16) 0.25385(17) 0.22784(14) 0.0189(5) Uani 1 1 d . . .
O6 O 0.14956(16) 0.11919(17) 0.09212(13) 0.0185(5) Uani 1 1 d . . .
N1 N 0.2493(2) 0.2011(2) 0.45110(16) 0.0170(6) Uani 1 1 d . . .
N2 N 0.08978(19) 0.0666(2) 0.22251(16) 0.0165(6) Uani 1 1 d . . .
N3 N 0.3207(2) 0.2913(2) 0.25279(16) 0.0172(6) Uani 1 1 d . . .
N4 N 0.5706(2) 0.1648(2) 0.38652(17) 0.0187(6) Uani 1 1 d . . .
N5 N 0.2365(2) -0.1514(2) 0.31613(18) 0.0225(7) Uani 1 1 d . . .
N6 N 0.3591(2) 0.0034(2) 0.04220(18) 0.0257(7) Uani 1 1 d . . .
C1 C 0.2944(2) 0.2688(2) 0.42671(19) 0.0154(7) Uani 1 1 d . . .
C2 C 0.3943(2) 0.2866(2) 0.42328(19) 0.0153(7) Uani 1 1 d . . .
C3 C 0.4431(2) 0.2299(3) 0.44304(19) 0.0163(7) Uani 1 1 d . . .
C4 C 0.3934(2) 0.1584(3) 0.4671(2) 0.0198(8) Uani 1 1 d . . .
H4 H 0.4251 0.1184 0.4807 0.024 Uiso 1 1 calc R . .
C5 C 0.2994(2) 0.1460(2) 0.4709(2) 0.0180(7) Uani 1 1 d . . .
H5 H 0.2676 0.0976 0.4878 0.022 Uiso 1 1 calc R . .
C6 C 0.5477(2) 0.2448(3) 0.4399(2) 0.0210(8) Uani 1 1 d . . .
H6A H 0.5699 0.2972 0.4209 0.025 Uiso 1 1 calc R . .
H6B H 0.5816 0.2603 0.4950 0.025 Uiso 1 1 calc R . .
C7 C 0.5344(3) 0.1507(3) 0.3021(2) 0.0239(8) Uani 1 1 d . . .
H7A H 0.5614 0.2064 0.2889 0.029 Uiso 1 1 calc R . .
H7B H 0.4654 0.1404 0.2957 0.029 Uiso 1 1 calc R . .
C8 C 0.5583(3) 0.0701(3) 0.2436(2) 0.0332(10) Uani 1 1 d . . .
H8A H 0.5359 0.0650 0.1876 0.040 Uiso 1 1 calc R . .
H8B H 0.5257 0.0133 0.2528 0.040 Uiso 1 1 calc R . .
C9 C 0.6638(3) 0.0804(3) 0.2542(3) 0.0375(11) Uani 1 1 d . . .
H9A H 0.6772 0.0243 0.2196 0.045 Uiso 1 1 calc R . .
H9B H 0.6961 0.1321 0.2376 0.045 Uiso 1 1 calc R . .
C10 C 0.6998(3) 0.0975(3) 0.3423(3) 0.0341(10) Uani 1 1 d . . .
H10A H 0.7689 0.1088 0.3502 0.041 Uiso 1 1 calc R . .
H10B H 0.6727 0.0428 0.3568 0.041 Uiso 1 1 calc R . .
C11 C 0.6730(3) 0.1795(3) 0.3972(2) 0.0274(9) Uani 1 1 d . . .
H11A H 0.6967 0.1895 0.4542 0.033 Uiso 1 1 calc R . .
H11B H 0.7026 0.2348 0.3843 0.033 Uiso 1 1 calc R . .
C12 C 0.0905(2) 0.0843(3) 0.30193(19) 0.0159(7) Uani 1 1 d . . .
C13 C 0.1087(2) 0.0207(2) 0.34130(19) 0.0154(7) Uani 1 1 d . . .
C14 C 0.1278(2) -0.0589(3) 0.2965(2) 0.0180(8) Uani 1 1 d . . .
C15 C 0.1260(3) -0.0757(3) 0.2123(2) 0.0213(8) Uani 1 1 d . . .
H15 H 0.1379 -0.1301 0.1794 0.026 Uiso 1 1 calc R . .
C16 C 0.1073(2) -0.0138(3) 0.1783(2) 0.0198(8) Uani 1 1 d . . .
H16 H 0.1064 -0.0268 0.1219 0.024 Uiso 1 1 calc R . .
C17 C 0.1488(3) -0.1270(3) 0.3348(2) 0.0229(8) Uani 1 1 d . . .
H17A H 0.1532 -0.1009 0.3941 0.027 Uiso 1 1 calc R . .
H17B H 0.0961 -0.1830 0.3156 0.027 Uiso 1 1 calc R . .
C18 C 0.2447(3) -0.2247(3) 0.3489(3) 0.0316(10) Uani 1 1 d . . .
H18A H 0.1912 -0.2788 0.3222 0.038 Uiso 1 1 calc R . .
H18B H 0.2413 -0.2041 0.4073 0.038 Uiso 1 1 calc R . .
C19 C 0.3362(3) -0.2514(3) 0.3362(3) 0.0407(11) Uani 1 1 d . . .
H19A H 0.3371 -0.2779 0.2777 0.049 Uiso 1 1 calc R . .
H19B H 0.3402 -0.2984 0.3614 0.049 Uiso 1 1 calc R . .
C20 C 0.4205(3) -0.1685(3) 0.3734(3) 0.0382(11) Uani 1 1 d . . .
H20A H 0.4245 -0.1468 0.4328 0.046 Uiso 1 1 calc R . .
H20B H 0.4790 -0.1856 0.3602 0.046 Uiso 1 1 calc R . .
C21 C 0.4099(3) -0.0927(3) 0.3403(3) 0.0357(10) Uani 1 1 d . . .
H21A H 0.4616 -0.0373 0.3679 0.043 Uiso 1 1 calc R . .
H21B H 0.4138 -0.1119 0.2819 0.043 Uiso 1 1 calc R . .
C22 C 0.3168(3) -0.0716(3) 0.3534(2) 0.0291(9) Uani 1 1 d . . .
H22A H 0.3154 -0.0480 0.4121 0.035 Uiso 1 1 calc R . .
H22B H 0.3108 -0.0232 0.3307 0.035 Uiso 1 1 calc R . .
C23 C 0.2383(2) 0.2385(2) 0.2073(2) 0.0168(7) Uani 1 1 d . . .
C24 C 0.2350(2) 0.1652(2) 0.1334(2) 0.0167(7) Uani 1 1 d . . .
C25 C 0.3181(2) 0.1497(3) 0.1087(2) 0.0193(8) Uani 1 1 d . . .
C26 C 0.4031(3) 0.2066(3) 0.1585(2) 0.0238(8) Uani 1 1 d . . .
H26 H 0.4613 0.1975 0.1435 0.029 Uiso 1 1 calc R . .
C27 C 0.4024(2) 0.2739(3) 0.2276(2) 0.0200(8) Uani 1 1 d . . .
H27 H 0.4607 0.3104 0.2599 0.024 Uiso 1 1 calc R . .
C28 C 0.3184(3) 0.0763(3) 0.0309(2) 0.0233(8) Uani 1 1 d . . .
H28A H 0.2530 0.0484 0.0025 0.028 Uiso 1 1 calc R . .
H28B H 0.3546 0.1048 -0.0040 0.028 Uiso 1 1 calc R . .
C29 C 0.3045(3) -0.0436(3) 0.0901(2) 0.0282(9) Uani 1 1 d . . .
H29A H 0.2385 -0.0692 0.0629 0.034 Uiso 1 1 calc R . .
H29B H 0.3051 0.0009 0.1436 0.034 Uiso 1 1 calc R . .
C30 C 0.3433(3) -0.1206(3) 0.1018(3) 0.0384(11) Uani 1 1 d . . .
H30A H 0.4072 -0.0948 0.1336 0.046 Uiso 1 1 calc R . .
H30B H 0.3028 -0.1527 0.1321 0.046 Uiso 1 1 calc R . .
C31 C 0.3468(3) -0.1879(3) 0.0200(3) 0.0447(12) Uani 1 1 d . . .
H31A H 0.3785 -0.2334 0.0281 0.054 Uiso 1 1 calc R . .
H31B H 0.2821 -0.2205 -0.0082 0.054 Uiso 1 1 calc R . .
C32 C 0.3995(3) -0.1383(3) -0.0314(3) 0.0435(12) Uani 1 1 d . . .
H32A H 0.3953 -0.1818 -0.0862 0.052 Uiso 1 1 calc R . .
H32B H 0.4665 -0.1134 -0.0073 0.052 Uiso 1 1 calc R . .
C33 C 0.3586(3) -0.0608(3) -0.0376(2) 0.0339(10) Uani 1 1 d . . .
H33A H 0.3957 -0.0279 -0.0693 0.041 Uiso 1 1 calc R . .
H33B H 0.2933 -0.0864 -0.0665 0.041 Uiso 1 1 calc R . .
C34 C 0.2390(3) 0.4972(3) 0.3726(2) 0.0216(8) Uani 1 1 d . . .
C35 C 0.2587(3) 0.4778(3) 0.2927(2) 0.0239(8) Uani 1 1 d . . .
H35 H 0.2087 0.4555 0.2486 0.029 Uiso 1 1 calc R . .
C36 C 0.3534(3) 0.4918(3) 0.2782(2) 0.0214(8) Uani 1 1 d . . .
H36 H 0.3655 0.4770 0.2241 0.026 Uiso 1 1 calc R . .
C37 C 0.4302(3) 0.5272(3) 0.3422(2) 0.0194(8) Uani 1 1 d . . .
C38 C 0.4092(2) 0.5481(2) 0.4233(2) 0.0195(8) Uani 1 1 d . . .
H38 H 0.4590 0.5713 0.4675 0.023 Uiso 1 1 calc R . .
C39 C 0.3159(3) 0.5346(3) 0.4378(2) 0.0217(8) Uani 1 1 d . . .
H39 H 0.3036 0.5505 0.4919 0.026 Uiso 1 1 calc R . .
C40 C 0.1392(3) 0.4716(3) 0.3882(3) 0.0388(11) Uani 1 1 d . . .
H40A H 0.1086 0.5190 0.3852 0.058 Uiso 1 1 calc R . .
H40B H 0.1394 0.4657 0.4420 0.058 Uiso 1 1 calc R . .
H40C H 0.1048 0.4134 0.3475 0.058 Uiso 1 1 calc R . .
C41 C 0.5305(3) 0.5414(3) 0.3230(2) 0.0249(8) Uani 1 1 d . . .
H41 H 0.5283 0.4981 0.2678 0.030 Uiso 1 1 calc R . .
C42 C 0.5660(3) 0.6387(3) 0.3205(3) 0.0377(11) Uani 1 1 d . . .
H42A H 0.5225 0.6487 0.2816 0.057 Uiso 1 1 calc R . .
H42B H 0.6284 0.6466 0.3043 0.057 Uiso 1 1 calc R . .
H42C H 0.5697 0.6827 0.3742 0.057 Uiso 1 1 calc R . .
C43 C 0.5986(3) 0.5222(3) 0.3817(2) 0.0258(9) Uani 1 1 d . . .
H43A H 0.6056 0.5664 0.4358 0.039 Uiso 1 1 calc R . .
H43B H 0.6599 0.5274 0.3634 0.039 Uiso 1 1 calc R . .
H43C H 0.5739 0.4604 0.3833 0.039 Uiso 1 1 calc R . .
C44 C 0.0080(3) 0.2651(3) 0.4948(2) 0.0187(8) Uani 1 1 d . . .
C45 C 0.0987(3) 0.3177(3) 0.5356(2) 0.0210(8) Uani 1 1 d . . .
H45 H 0.1251 0.3751 0.5297 0.025 Uiso 1 1 calc R . .
C46 C 0.1503(3) 0.2834(3) 0.5857(2) 0.0199(8) Uani 1 1 d . . .
H46 H 0.2121 0.3181 0.6114 0.024 Uiso 1 1 calc R . .
C47 C 0.1129(3) 0.2000(3) 0.5986(2) 0.0195(8) Uani 1 1 d . . .
C48 C 0.0212(2) 0.1478(3) 0.5557(2) 0.0194(8) Uani 1 1 d . . .
H48 H -0.0047 0.0898 0.5606 0.023 Uiso 1 1 calc R . .
C49 C -0.0317(2) 0.1803(3) 0.5064(2) 0.0192(8) Uani 1 1 d . . .
H49 H -0.0936 0.1459 0.4810 0.023 Uiso 1 1 calc R . .
C50 C -0.0433(3) 0.2953(3) 0.4344(2) 0.0308(9) Uani 1 1 d . . .
H50A H -0.0446 0.3587 0.4596 0.046 Uiso 1 1 calc R . .
H50B H -0.1078 0.2563 0.4172 0.046 Uiso 1 1 calc R . .
H50C H -0.0108 0.2904 0.3874 0.046 Uiso 1 1 calc R . .
C51 C 0.1699(3) 0.1669(3) 0.6536(2) 0.0232(8) Uani 1 1 d . . .
H51 H 0.2378 0.1925 0.6526 0.028 Uiso 1 1 calc R . .
C52 C 0.1511(4) 0.2059(3) 0.7405(2) 0.0410(11) Uani 1 1 d . . .
H52A H 0.1670 0.2725 0.7569 0.062 Uiso 1 1 calc R . .
H52B H 0.1898 0.1876 0.7769 0.062 Uiso 1 1 calc R . .
H52C H 0.0847 0.1823 0.7430 0.062 Uiso 1 1 calc R . .
C53 C 0.1505(3) 0.0637(3) 0.6280(2) 0.0289(9) Uani 1 1 d . . .
H53A H 0.0861 0.0373 0.6342 0.043 Uiso 1 1 calc R . .
H53B H 0.1946 0.0475 0.6619 0.043 Uiso 1 1 calc R . .
H53C H 0.1585 0.0397 0.5713 0.043 Uiso 1 1 calc R . .
C54 C -0.0989(2) 0.0626(3) 0.1415(2) 0.0230(8) Uani 1 1 d . . .
C55 C -0.0868(3) 0.1468(3) 0.2056(2) 0.0284(10) Uani 1 1 d . . .
H55 H -0.1031 0.1461 0.2566 0.034 Uiso 1 1 calc R . .
C56 C -0.0512(3) 0.2298(3) 0.1937(2) 0.0306(10) Uani 1 1 d . . .
H56 H -0.0424 0.2848 0.2375 0.037 Uiso 1 1 calc R . .
C57 C -0.0273(3) 0.2348(3) 0.1171(3) 0.0313(10) Uani 1 1 d . . .
C58 C -0.0396(3) 0.1522(3) 0.0548(2) 0.0242(9) Uani 1 1 d . . .
H58 H -0.0240 0.1533 0.0037 0.029 Uiso 1 1 calc R . .
C59 C -0.0749(2) 0.0663(3) 0.0658(2) 0.0210(8) Uani 1 1 d . . .
H59 H -0.0824 0.0114 0.0222 0.025 Uiso 1 1 calc R . .
C60 C -0.1304(3) -0.0280(3) 0.1548(3) 0.0375(11) Uani 1 1 d . . .
H60A H -0.1990 -0.0455 0.1501 0.056 Uiso 1 1 calc R . .
H60B H -0.1023 -0.0228 0.2087 0.056 Uiso 1 1 calc R . .
H60C H -0.1104 -0.0744 0.1141 0.056 Uiso 1 1 calc R . .
C61 C 0.0123(4) 0.3263(3) 0.1078(3) 0.0516(14) Uani 1 1 d . . .
H61 H 0.0426 0.3700 0.1625 0.062 Uiso 1 1 calc R . .
C62 C 0.0867(6) 0.3253(5) 0.0536(5) 0.097(3) Uani 1 1 d . . .
H62A H 0.1365 0.3029 0.0740 0.145 Uiso 1 1 calc R . .
H62B H 0.1133 0.3872 0.0531 0.145 Uiso 1 1 calc R . .
H62C H 0.0586 0.2851 -0.0013 0.145 Uiso 1 1 calc R . .
C63 C -0.0683(5) 0.3606(4) 0.0789(4) 0.084(2) Uani 1 1 d . . .
H63A H -0.0426 0.4200 0.0727 0.126 Uiso 1 1 calc R . .
H63B H -0.1113 0.3667 0.1186 0.126 Uiso 1 1 calc R . .
H63C H -0.1023 0.3170 0.0269 0.126 Uiso 1 1 calc R . .
O7 O 0.7445(3) 0.4466(3) 0.2220(2) 0.0579(10) Uani 1 1 d . . .
C64 C 0.8147(5) 0.4069(5) 0.3263(4) 0.078(2) Uani 1 1 d . . .
H64A H 0.8770 0.4288 0.3132 0.118 Uiso 1 1 calc R . .
H64B H 0.8144 0.3565 0.3472 0.118 Uiso 1 1 calc R . .
H64C H 0.7996 0.4567 0.3673 0.118 Uiso 1 1 calc R . .
C65 C 0.7437(5) 0.3747(4) 0.2526(4) 0.0730(18) Uani 1 1 d . . .
H65A H 0.7579 0.3235 0.2114 0.088 Uiso 1 1 calc R . .
H65B H 0.6807 0.3524 0.2656 0.088 Uiso 1 1 calc R . .
C66 C 0.6795(5) 0.4229(5) 0.1511(4) 0.081(2) Uani 1 1 d . . .
H66A H 0.6151 0.4019 0.1620 0.097 Uiso 1 1 calc R . .
H66B H 0.6925 0.3725 0.1082 0.097 Uiso 1 1 calc R . .
C67 C 0.6868(8) 0.5037(7) 0.1234(5) 0.125(4) Uani 1 1 d . . .
H67A H 0.6826 0.5561 0.1684 0.187 Uiso 1 1 calc R . .
H67B H 0.6355 0.4897 0.0793 0.187 Uiso 1 1 calc R . .
H67C H 0.7471 0.5183 0.1044 0.187 Uiso 1 1 calc R . .
O8 O 0.1190(4) -0.4150(3) 0.1728(3) 0.0864(15) Uani 1 1 d . . .
C68 C -0.0073(5) -0.4154(5) 0.2498(5) 0.095(2) Uani 1 1 d . . .
H68A H -0.0169 -0.4814 0.2360 0.143 Uiso 1 1 calc R . .
H68B H -0.0678 -0.4007 0.2540 0.143 Uiso 1 1 calc R . .
H68C H 0.0344 -0.3842 0.3017 0.143 Uiso 1 1 calc R . .
C69 C 0.0371(7) -0.3839(5) 0.1844(5) 0.102(3) Uani 1 1 d . . .
H69A H -0.0079 -0.4090 0.1334 0.122 Uiso 1 1 calc R . .
H69B H 0.0536 -0.3166 0.2009 0.122 Uiso 1 1 calc R . .
C70 C 0.1765(8) -0.3767(6) 0.1228(5) 0.122(4) Uani 1 1 d . . .
H70A H 0.1998 -0.3098 0.1490 0.147 Uiso 1 1 calc R . .
H70B H 0.1384 -0.3888 0.0701 0.147 Uiso 1 1 calc R . .
C71 C 0.2578(9) -0.4170(7) 0.1097(5) 0.134(4) Uani 1 1 d . . .
H71A H 0.2976 -0.4019 0.1617 0.200 Uiso 1 1 calc R . .
H71B H 0.2945 -0.3923 0.0736 0.200 Uiso 1 1 calc R . .
H71C H 0.2348 -0.4834 0.0854 0.200 Uiso 1 1 calc R . .
O9A O 0.6534(9) -0.2272(9) 0.0869(7) 0.086(4) Uiso 0.422(10) 1 d PD A 1
C72A C 0.5543(13) -0.2074(13) 0.1828(11) 0.076(5) Uiso 0.422(10) 1 d PD A 1
H72A H 0.5923 -0.1824 0.2366 0.114 Uiso 0.422(10) 1 calc PR A 1
H72B H 0.4923 -0.2436 0.1856 0.114 Uiso 0.422(10) 1 calc PR A 1
H72C H 0.5471 -0.1573 0.1638 0.114 Uiso 0.422(10) 1 calc PR A 1
C73A C 0.5977(16) -0.2614(14) 0.1307(13) 0.107(7) Uiso 0.422(10) 1 d PD A 1
H73A H 0.6347 -0.2870 0.1626 0.129 Uiso 0.422(10) 1 calc PR A 1
H73B H 0.5480 -0.3133 0.0931 0.129 Uiso 0.422(10) 1 calc PR A 1
C74A C 0.6915(13) -0.2830(13) 0.0339(10) 0.095(6) Uiso 0.422(10) 1 d PD A 1
H74A H 0.7448 -0.2418 0.0214 0.114 Uiso 0.422(10) 1 calc PR A 1
H74B H 0.7199 -0.3147 0.0655 0.114 Uiso 0.422(10) 1 calc PR A 1
C75A C 0.6535(13) -0.3473(12) -0.0368(9) 0.074(5) Uiso 0.422(10) 1 d PD A 1
H75A H 0.5962 -0.3878 -0.0304 0.110 Uiso 0.422(10) 1 calc PR A 1
H75B H 0.6983 -0.3826 -0.0557 0.110 Uiso 0.422(10) 1 calc PR A 1
H75C H 0.6382 -0.3187 -0.0763 0.110 Uiso 0.422(10) 1 calc PR A 1
O9B O 0.5918(10) -0.2837(9) 0.0815(8) 0.130(5) Uiso 0.578(10) 1 d PD A 2
C72B C 0.5990(11) -0.1767(11) 0.2136(8) 0.090(4) Uiso 0.578(10) 1 d PD A 2
H72D H 0.6122 -0.2229 0.2356 0.135 Uiso 0.578(10) 1 calc PR A 2
H72E H 0.5483 -0.1541 0.2382 0.135 Uiso 0.578(10) 1 calc PR A 2
H72F H 0.6556 -0.1260 0.2257 0.135 Uiso 0.578(10) 1 calc PR A 2
C73B C 0.5730(17) -0.2138(14) 0.1333(10) 0.155(8) Uiso 0.578(10) 1 d PD A 2
H73C H 0.5036 -0.2282 0.1253 0.187 Uiso 0.578(10) 1 calc PR A 2
H73D H 0.5942 -0.1628 0.1124 0.187 Uiso 0.578(10) 1 calc PR A 2
C74B C 0.5714(17) -0.3213(16) 0.0086(12) 0.185(11) Uiso 0.578(10) 1 d PD A 2
H74C H 0.5744 -0.2703 -0.0129 0.223 Uiso 0.578(10) 1 calc PR A 2
H74D H 0.5038 -0.3527 0.0006 0.223 Uiso 0.578(10) 1 calc PR A 2
C75B C 0.6063(15) -0.3803(14) -0.0461(11) 0.133(7) Uiso 0.578(10) 1 d PD A 2
H75D H 0.6749 -0.3628 -0.0332 0.199 Uiso 0.578(10) 1 calc PR A 2
H75E H 0.5878 -0.3789 -0.1002 0.199 Uiso 0.578(10) 1 calc PR A 2
H75F H 0.5814 -0.4420 -0.0444 0.199 Uiso 0.578(10) 1 calc PR A 2

loop_
_atom_site_aniso_label
_atom_site_aniso_U_11
_atom_site_aniso_U_22
_atom_site_aniso_U_33
_atom_site_aniso_U_23
_atom_site_aniso_U_13
_atom_site_aniso_U_12
Ru1 0.01402(16) 0.01353(18) 0.01574(15) 0.00428(12) -0.00071(10) 0.00336(12)
Ru2 0.01354(16) 0.01493(18) 0.01407(14) 0.00413(12) 0.00261(10) 0.00463(12)
Ru3 0.01283(16) 0.01834(19) 0.01385(14) 0.00250(12) -0.00109(10) 0.00568(13)
O1 0.0147(12) 0.0144(14) 0.0204(12) 0.0068(10) 0.0012(9) 0.0052(11)
O2 0.0142(12) 0.0154(14) 0.0206(12) 0.0067(10) 0.0006(9) 0.0037(11)
O3 0.0188(13) 0.0178(15) 0.0166(12) 0.0058(10) 0.0042(9) 0.0079(11)
O4 0.0194(13) 0.0186(15) 0.0128(11) 0.0037(10) 0.0028(9) 0.0070(11)
O5 0.0149(12) 0.0209(15) 0.0180(12) 0.0008(10) 0.0001(9) 0.0074(11)
O6 0.0159(13) 0.0208(15) 0.0149(12) 0.0018(10) -0.0002(9) 0.0038(11)
N1 0.0152(15) 0.0234(19) 0.0150(14) 0.0064(13) 0.0043(11) 0.0091(14)
N2 0.0132(15) 0.0186(18) 0.0165(14) 0.0037(12) -0.0002(11) 0.0054(13)
N3 0.0178(15) 0.0157(18) 0.0166(14) 0.0034(12) 0.0002(11) 0.0053(13)
N4 0.0144(15) 0.0183(18) 0.0227(15) 0.0057(13) 0.0007(12) 0.0051(13)
N5 0.0252(17) 0.0180(19) 0.0265(16) 0.0082(14) 0.0023(13) 0.0096(15)
N6 0.0186(16) 0.029(2) 0.0226(16) -0.0028(14) 0.0037(12) 0.0091(15)
C1 0.0183(18) 0.015(2) 0.0113(15) 0.0015(14) -0.0006(13) 0.0058(16)
C2 0.0165(18) 0.015(2) 0.0112(15) 0.0018(14) -0.0004(12) 0.0026(15)
C3 0.0143(18) 0.018(2) 0.0149(16) 0.0026(14) -0.0004(13) 0.0054(16)
C4 0.0203(19) 0.023(2) 0.0191(17) 0.0103(16) 0.0022(14) 0.0085(17)
C5 0.0228(19) 0.011(2) 0.0201(17) 0.0044(14) 0.0004(14) 0.0064(16)
C6 0.0180(19) 0.022(2) 0.0221(18) 0.0041(16) 0.0003(14) 0.0078(17)
C7 0.0195(19) 0.031(2) 0.0220(19) 0.0090(17) 0.0043(14) 0.0076(18)
C8 0.031(2) 0.035(3) 0.028(2) 0.0027(18) 0.0077(17) 0.008(2)
C9 0.036(3) 0.035(3) 0.041(2) 0.005(2) 0.0157(19) 0.016(2)
C10 0.023(2) 0.037(3) 0.047(3) 0.014(2) 0.0120(18) 0.017(2)
C11 0.0182(19) 0.035(3) 0.032(2) 0.0113(18) 0.0040(15) 0.0130(19)
C12 0.0083(16) 0.022(2) 0.0159(16) 0.0042(15) 0.0013(12) 0.0053(15)
C13 0.0097(17) 0.018(2) 0.0160(16) 0.0039(14) 0.0020(12) 0.0014(15)
C14 0.0157(18) 0.016(2) 0.0217(18) 0.0064(15) 0.0036(13) 0.0033(16)
C15 0.024(2) 0.017(2) 0.0198(18) -0.0011(15) 0.0071(14) 0.0084(17)
C16 0.0195(19) 0.025(2) 0.0159(17) 0.0056(15) 0.0039(13) 0.0086(17)
C17 0.023(2) 0.022(2) 0.0258(19) 0.0077(16) 0.0071(15) 0.0094(18)
C18 0.041(3) 0.018(2) 0.038(2) 0.0122(18) 0.0002(18) 0.010(2)
C19 0.051(3) 0.033(3) 0.045(3) 0.014(2) -0.004(2) 0.026(2)
C20 0.033(2) 0.048(3) 0.042(2) 0.018(2) 0.0021(19) 0.023(2)
C21 0.027(2) 0.045(3) 0.042(2) 0.020(2) 0.0063(18) 0.013(2)
C22 0.028(2) 0.032(3) 0.034(2) 0.0151(19) 0.0058(17) 0.015(2)
C23 0.0177(18) 0.019(2) 0.0165(16) 0.0077(15) -0.0003(13) 0.0078(16)
C24 0.0193(18) 0.016(2) 0.0150(16) 0.0052(14) 0.0004(13) 0.0044(16)
C25 0.0208(19) 0.017(2) 0.0187(17) 0.0032(15) 0.0005(14) 0.0063(16)
C26 0.0156(19) 0.033(3) 0.0222(18) 0.0064(17) 0.0046(14) 0.0089(18)
C27 0.0140(18) 0.022(2) 0.0206(18) 0.0040(15) 0.0013(13) 0.0037(16)
C28 0.0184(19) 0.030(2) 0.0180(18) 0.0016(16) 0.0002(14) 0.0079(17)
C29 0.028(2) 0.029(3) 0.025(2) 0.0028(17) 0.0049(16) 0.0104(19)
C30 0.036(3) 0.029(3) 0.045(3) 0.006(2) -0.001(2) 0.009(2)
C31 0.035(3) 0.037(3) 0.054(3) 0.002(2) 0.006(2) 0.011(2)
C32 0.030(2) 0.034(3) 0.054(3) -0.006(2) 0.013(2) 0.011(2)
C33 0.029(2) 0.034(3) 0.029(2) -0.0043(18) 0.0089(17) 0.007(2)
C34 0.0180(19) 0.014(2) 0.032(2) 0.0075(16) 0.0003(15) 0.0055(17)
C35 0.026(2) 0.014(2) 0.028(2) 0.0065(16) -0.0092(15) 0.0032(17)
C36 0.029(2) 0.013(2) 0.0242(19) 0.0112(16) 0.0012(15) 0.0029(17)
C37 0.025(2) 0.014(2) 0.0215(18) 0.0078(15) 0.0047(14) 0.0064(17)
C38 0.0207(19) 0.015(2) 0.0194(17) 0.0014(15) -0.0013(14) 0.0051(16)
C39 0.025(2) 0.014(2) 0.0263(19) 0.0039(16) 0.0059(15) 0.0087(17)
C40 0.024(2) 0.041(3) 0.056(3) 0.021(2) 0.0037(19) 0.012(2)
C41 0.018(2) 0.027(2) 0.028(2) 0.0079(17) 0.0043(15) 0.0055(18)
C42 0.028(2) 0.033(3) 0.056(3) 0.025(2) 0.012(2) -0.001(2)
C43 0.021(2) 0.024(2) 0.034(2) 0.0124(18) 0.0054(16) 0.0061(18)
C44 0.0218(19) 0.019(2) 0.0176(17) 0.0040(15) 0.0073(14) 0.0103(17)
C45 0.025(2) 0.020(2) 0.0170(17) 0.0032(15) 0.0061(14) 0.0075(17)
C46 0.0198(19) 0.018(2) 0.0175(17) 0.0007(15) 0.0015(13) 0.0030(16)
C47 0.0221(19) 0.023(2) 0.0156(17) 0.0064(15) 0.0048(14) 0.0108(17)
C48 0.0204(19) 0.024(2) 0.0157(17) 0.0059(15) 0.0074(13) 0.0100(17)
C49 0.0143(18) 0.024(2) 0.0186(17) 0.0040(15) 0.0067(13) 0.0066(16)
C50 0.030(2) 0.035(3) 0.032(2) 0.0137(19) 0.0020(17) 0.016(2)
C51 0.024(2) 0.025(2) 0.0210(18) 0.0091(16) 0.0001(14) 0.0065(17)
C52 0.058(3) 0.045(3) 0.028(2) 0.015(2) 0.002(2) 0.026(3)
C53 0.029(2) 0.029(3) 0.034(2) 0.0160(19) 0.0065(17) 0.0105(19)
C54 0.0099(18) 0.033(2) 0.0260(19) 0.0112(17) -0.0012(14) 0.0050(17)
C55 0.0154(19) 0.048(3) 0.0204(19) 0.0057(18) 0.0023(14) 0.014(2)
C56 0.019(2) 0.036(3) 0.028(2) -0.0057(18) -0.0081(15) 0.016(2)
C57 0.024(2) 0.024(2) 0.042(2) 0.0092(19) -0.0132(17) 0.0087(19)
C58 0.020(2) 0.031(2) 0.0206(18) 0.0119(17) -0.0063(14) 0.0047(18)
C59 0.0129(18) 0.029(2) 0.0173(17) 0.0039(16) -0.0041(13) 0.0062(17)
C60 0.019(2) 0.054(3) 0.047(3) 0.033(2) 0.0014(18) 0.002(2)
C61 0.048(3) 0.028(3) 0.071(4) 0.022(3) -0.026(3) 0.000(2)
C62 0.099(6) 0.064(5) 0.146(7) 0.073(5) 0.027(5) 0.003(4)
C63 0.078(4) 0.045(4) 0.119(6) 0.033(4) -0.051(4) 0.009(3)
O7 0.072(3) 0.046(3) 0.056(2) 0.0142(18) 0.0121(19) 0.018(2)
C64 0.070(4) 0.087(5) 0.102(5) 0.057(4) 0.014(4) 0.032(4)
C65 0.070(4) 0.054(4) 0.108(5) 0.039(4) 0.024(4) 0.020(4)
C66 0.094(5) 0.073(5) 0.062(4) -0.002(3) 0.002(4) 0.032(4)
C67 0.204(11) 0.127(8) 0.064(5) 0.038(5) 0.008(6) 0.080(8)
O8 0.130(4) 0.055(3) 0.064(3) 0.026(2) -0.009(3) 0.005(3)
C68 0.086(5) 0.073(6) 0.112(6) 0.014(5) -0.008(5) 0.021(4)
C69 0.161(9) 0.036(4) 0.081(5) 0.002(4) -0.049(5) 0.018(5)
C70 0.193(11) 0.080(7) 0.067(5) 0.037(5) -0.021(6) -0.021(7)
C71 0.193(12) 0.076(7) 0.089(6) 0.001(5) 0.059(7) -0.024(7)

loop_
_atom_type_symbol
_atom_type_description
_atom_type_scat_dispersion_real
_atom_type_scat_dispersion_imag
_atom_type_scat_source
C C 0.0033 0.0016 'International Tables Vol C Tables 4.2.6.8 and 6.1.1.4'
H H 0.0000 0.0000 'International Tables Vol C Tables 4.2.6.8 and 6.1.1.4'
N N 0.0061 0.0033 'International Tables Vol C Tables 4.2.6.8 and 6.1.1.4'
O O 0.0106 0.0060 'International Tables Vol C Tables 4.2.6.8 and 6.1.1.4'
Ru Ru -1.2594 0.8363 'International Tables Vol C Tables 4.2.6.8 and 6.1.1.4'

loop_
_geom_angle_atom_site_label_1
_geom_angle_atom_site_label_2
_geom_angle_atom_site_label_3
_geom_angle
O2 Ru1 O1 79.44(9)
O2 Ru1 N3 83.06(10)
O1 Ru1 N3 87.93(10)
O2 Ru1 C38 91.63(11)
O1 Ru1 C38 122.71(11)
N3 Ru1 C38 147.49(12)
O2 Ru1 C36 126.90(12)
O1 Ru1 C36 152.86(12)
N3 Ru1 C36 89.04(13)
C38 Ru1 C36 68.66(14)
O2 Ru1 C39 113.40(12)
O1 Ru1 C39 95.26(12)
N3 Ru1 C39 163.53(12)
C38 Ru1 C39 37.73(14)
C36 Ru1 C39 80.76(14)
O2 Ru1 C34 149.81(12)
O1 Ru1 C34 91.30(12)
N3 Ru1 C34 125.63(12)
C38 Ru1 C34 69.22(13)
C36 Ru1 C34 68.88(14)
C39 Ru1 C34 38.34(13)
O2 Ru1 C37 97.08(11)
O1 Ru1 C37 161.27(11)
N3 Ru1 C37 110.05(12)
C38 Ru1 C37 38.63(13)
C36 Ru1 C37 38.02(13)
C39 Ru1 C37 69.03(14)
C34 Ru1 C37 82.53(14)
O2 Ru1 C35 165.07(13)
O1 Ru1 C35 115.45(12)
N3 Ru1 C35 95.90(12)
C38 Ru1 C35 81.23(14)
C36 Ru1 C35 38.21(14)
C39 Ru1 C35 68.13(14)
C34 Ru1 C35 37.71(14)
C37 Ru1 C35 69.20(14)
O4 Ru2 O3 79.68(9)
O4 Ru2 N1 82.75(11)
O3 Ru2 N1 86.69(10)
O4 Ru2 C48 90.22(12)
O3 Ru2 C48 132.47(12)
N1 Ru2 C48 138.30(11)
O4 Ru2 C46 135.71(11)
O3 Ru2 C46 143.19(12)
N1 Ru2 C46 88.44(12)
C48 Ru2 C46 68.47(14)
O4 Ru2 C49 106.27(12)
O3 Ru2 C49 100.76(11)
N1 Ru2 C49 169.11(13)
C48 Ru2 C49 38.04(13)
C46 Ru2 C49 80.84(14)
O4 Ru2 C44 140.31(12)
O3 Ru2 C44 89.78(11)
N1 Ru2 C44 135.14(13)
C48 Ru2 C44 69.08(13)
C46 Ru2 C44 68.70(13)
C49 Ru2 C44 38.13(13)
O4 Ru2 C45 171.26(11)
O3 Ru2 C45 107.70(11)
N1 Ru2 C45 102.06(13)
C48 Ru2 C45 81.34(14)
C46 Ru2 C45 38.35(13)
C49 Ru2 C45 68.22(14)
C44 Ru2 C45 37.64(14)
O4 Ru2 C47 102.80(11)
O3 Ru2 C47 169.83(11)
N1 Ru2 C47 103.38(12)
C48 Ru2 C47 38.44(13)
C46 Ru2 C47 37.78(14)
C49 Ru2 C47 69.07(13)
C44 Ru2 C47 82.06(12)
C45 Ru2 C47 69.11(13)
O6 Ru3 O5 79.77(9)
O6 Ru3 N2 84.07(10)
O5 Ru3 N2 86.92(10)
O6 Ru3 C56 149.03(14)
O5 Ru3 C56 92.05(13)
N2 Ru3 C56 125.60(14)
O6 Ru3 C58 91.64(12)
O5 Ru3 C58 124.11(13)
N2 Ru3 C58 147.48(13)
C56 Ru3 C58 68.23(14)
O6 Ru3 C59 97.99(11)
O5 Ru3 C59 162.46(12)
N2 Ru3 C59 110.27(13)
C56 Ru3 C59 80.92(14)
C58 Ru3 C59 38.35(14)
O6 Ru3 C55 165.29(13)
O5 Ru3 C55 114.92(13)
N2 Ru3 C55 95.54(13)
C56 Ru3 C55 37.53(16)
C58 Ru3 C55 80.76(14)
C59 Ru3 C55 68.27(14)
O6 Ru3 C57 111.84(14)
O5 Ru3 C57 95.57(13)
N2 Ru3 C57 164.09(14)
C56 Ru3 C57 38.75(16)
C58 Ru3 C57 37.47(15)
C59 Ru3 C57 68.92(15)
C55 Ru3 C57 69.14(16)
O6 Ru3 C54 127.24(12)
O5 Ru3 C54 151.83(12)
N2 Ru3 C54 88.22(12)
C56 Ru3 C54 68.63(16)
C58 Ru3 C54 68.88(14)
C59 Ru3 C54 37.83(13)
C55 Ru3 C54 38.15(15)
C57 Ru3 C54 82.18(15)
C1 O1 Ru1 111.8(2)
C2 O2 Ru1 111.79(19)
C12 O3 Ru2 111.30(19)
C13 O4 Ru2 111.1(2)
C23 O5 Ru3 111.1(2)
C24 O6 Ru3 112.0(2)
C1 N1 C5 118.4(3)
C1 N1 Ru2 123.4(2)
C5 N1 Ru2 118.0(2)
C12 N2 C16 118.3(3)
C12 N2 Ru3 123.1(2)
C16 N2 Ru3 118.1(2)
C23 N3 C27 118.3(3)
C23 N3 Ru1 123.9(2)
C27 N3 Ru1 117.5(2)
C6 N4 C11 109.2(3)
C6 N4 C7 109.5(3)
C11 N4 C7 110.1(3)
C22 N5 C17 109.7(3)
C22 N5 C18 109.8(3)
C17 N5 C18 108.3(3)
C29 N6 C33 110.3(3)
C29 N6 C28 110.5(3)
C33 N6 C28 108.2(3)
O1 C1 N1 121.0(3)
O1 C1 C2 117.4(3)
N1 C1 C2 121.6(3)
O2 C2 C3 124.4(3)
O2 C2 C1 116.7(3)
C3 C2 C1 118.9(3)
C2 C3 C4 118.1(3)
C2 C3 C6 121.2(3)
C4 C3 C6 120.7(3)
C5 C4 C3 120.5(3)
C4 C5 N1 122.5(3)
N4 C6 C3 112.9(3)
N4 C7 C8 112.0(3)
C7 C8 C9 111.2(4)
C10 C9 C8 109.3(3)
C9 C10 C11 110.6(3)
N4 C11 C10 110.8(3)
O3 C12 N2 120.6(3)
O3 C12 C13 118.0(3)
N2 C12 C13 121.4(3)
O4 C13 C14 123.9(3)
O4 C13 C12 116.5(3)
C14 C13 C12 119.6(3)
C13 C14 C15 117.5(3)
C13 C14 C17 121.8(3)
C15 C14 C17 120.8(3)
C16 C15 C14 120.4(3)
C15 C16 N2 122.8(3)
N5 C17 C14 113.0(3)
N5 C18 C19 112.2(4)
C18 C19 C20 110.6(4)
C21 C20 C19 109.6(3)
C22 C21 C20 110.4(4)
N5 C22 C21 112.8(3)
O5 C23 N3 120.4(3)
O5 C23 C24 118.4(3)
N3 C23 C24 121.2(3)
O6 C24 C25 124.7(3)
O6 C24 C23 115.8(3)
C25 C24 C23 119.4(3)
C24 C25 C26 117.5(3)
C24 C25 C28 121.4(3)
C26 C25 C28 121.1(3)
C27 C26 C25 120.8(3)
C26 C27 N3 122.7(3)
N6 C28 C25 113.9(3)
N6 C29 C30 112.0(3)
C31 C30 C29 110.0(4)
C32 C31 C30 110.6(4)
C31 C32 C33 110.8(4)
N6 C33 C32 111.5(4)
C35 C34 C39 118.6(3)
C35 C34 C40 120.4(4)
C39 C34 C40 120.8(3)
C35 C34 Ru1 71.4(2)
C39 C34 Ru1 70.64(19)
C40 C34 Ru1 125.2(3)
C34 C35 C36 120.1(3)
C34 C35 Ru1 70.90(19)
C36 C35 Ru1 69.99(19)
C37 C36 C35 121.8(3)
C37 C36 Ru1 71.8(2)
C35 C36 Ru1 71.8(2)
C36 C37 C38 117.5(3)
C36 C37 C41 119.6(3)
C38 C37 C41 122.9(3)
C36 C37 Ru1 70.2(2)
C38 C37 Ru1 69.9(2)
C41 C37 Ru1 130.9(3)
C39 C38 C37 120.8(3)
C39 C38 Ru1 71.6(2)
C37 C38 Ru1 71.5(2)
C38 C39 C34 121.1(3)
C38 C39 Ru1 70.6(2)
C34 C39 Ru1 71.0(2)
C37 C41 C43 113.7(3)
C37 C41 C42 109.1(3)
C43 C41 C42 110.9(3)
C45 C44 C49 119.6(3)
C45 C44 C50 119.9(3)
C49 C44 C50 120.4(3)
C45 C44 Ru2 71.5(2)
C49 C44 Ru2 70.81(19)
C50 C44 Ru2 126.0(2)
C44 C45 C46 119.2(4)
C44 C45 Ru2 70.9(2)
C46 C45 Ru2 69.5(2)
C47 C46 C45 122.5(3)
C47 C46 Ru2 72.7(2)
C45 C46 Ru2 72.1(2)
C46 C47 C48 116.9(3)
C46 C47 C51 120.7(3)
C48 C47 C51 122.4(3)
C46 C47 Ru2 69.55(19)
C48 C47 Ru2 68.87(18)
C51 C47 Ru2 131.1(2)
C49 C48 C47 121.7(4)
C49 C48 Ru2 72.29(19)
C47 C48 Ru2 72.7(2)
C48 C49 C44 120.0(3)
C48 C49 Ru2 69.68(19)
C44 C49 Ru2 71.06(19)
C53 C51 C47 113.9(3)
C53 C51 C52 110.6(3)
C47 C51 C52 108.6(3)
C59 C54 C55 118.2(4)
C59 C54 C60 120.3(4)
C55 C54 C60 121.4(4)
C59 C54 Ru3 70.3(2)
C55 C54 Ru3 70.2(2)
C60 C54 Ru3 127.9(2)
C56 C55 C54 120.5(4)
C56 C55 Ru3 70.1(2)
C54 C55 Ru3 71.7(2)
C55 C56 C57 122.0(4)
C55 C56 Ru3 72.4(2)
C57 C56 Ru3 72.0(2)
C58 C57 C56 117.1(4)
C58 C57 C61 123.0(4)
C56 C57 C61 119.9(4)
C58 C57 Ru3 70.4(2)
C56 C57 Ru3 69.3(2)
C61 C57 Ru3 129.4(3)
C57 C58 C59 122.0(3)
C57 C58 Ru3 72.1(2)
C59 C58 Ru3 71.38(19)
C54 C59 C58 120.3(4)
C54 C59 Ru3 71.9(2)
C58 C59 Ru3 70.3(2)
C57 C61 C62 113.0(5)
C57 C61 C63 109.4(4)
C62 C61 C63 112.0(5)
C65 O7 C66 114.3(5)
O7 C65 C64 109.7(6)
O7 C66 C67 109.9(6)
C69 O8 C70 114.1(7)
O8 C69 C68 108.6(6)
O8 C70 C71 110.6(7)
C73A O9A C74A 118.3(15)
O9A C73A C72A 120.0(17)
C75A C74A O9A 130.8(17)
C74B O9B C73B 134.5(18)
O9B C73B C72B 130.5(18)
O9B C74B C75B 133(2)

loop_
_geom_bond_atom_site_label_1
_geom_bond_atom_site_label_2
_geom_bond_distance
Ru1 O2 2.068(2)
Ru1 O1 2.083(2)
Ru1 N3 2.131(3)
Ru1 C38 2.165(4)
Ru1 C36 2.165(3)
Ru1 C39 2.178(4)
Ru1 C34 2.183(3)
Ru1 C37 2.186(4)
Ru1 C35 2.189(3)
Ru2 O4 2.071(2)
Ru2 O3 2.080(2)
Ru2 N1 2.143(3)
Ru2 C48 2.150(3)
Ru2 C46 2.161(4)
Ru2 C49 2.184(3)
Ru2 C44 2.188(3)
Ru2 C45 2.195(4)
Ru2 C47 2.201(3)
Ru3 O6 2.057(2)
Ru3 O5 2.079(3)
Ru3 N2 2.137(3)
Ru3 C56 2.152(4)
Ru3 C58 2.166(3)
Ru3 C59 2.181(3)
Ru3 C55 2.181(4)
Ru3 C57 2.188(4)
Ru3 C54 2.202(4)
O1 C1 1.314(4)
O2 C2 1.330(4)
O3 C12 1.304(4)
O4 C13 1.334(4)
O5 C23 1.304(4)
O6 C24 1.335(4)
N1 C1 1.340(5)
N1 C5 1.375(4)
N2 C12 1.338(4)
N2 C16 1.378(5)
N3 C23 1.347(4)
N3 C27 1.378(4)
N4 C6 1.465(4)
N4 C11 1.469(4)
N4 C7 1.473(4)
N5 C22 1.465(5)
N5 C17 1.472(4)
N5 C18 1.477(5)
N6 C29 1.462(5)
N6 C33 1.464(5)
N6 C28 1.485(5)
C1 C2 1.451(5)
C2 C3 1.385(5)
C3 C4 1.407(5)
C3 C6 1.521(5)
C4 C5 1.370(5)
C7 C8 1.517(5)
C8 C9 1.525(6)
C9 C10 1.523(6)
C10 C11 1.528(6)
C12 C13 1.452(5)
C13 C14 1.382(5)
C14 C15 1.421(5)
C14 C17 1.518(5)
C15 C16 1.367(5)
C18 C19 1.524(6)
C19 C20 1.528(7)
C20 C21 1.525(6)
C21 C22 1.511(5)
C23 C24 1.450(5)
C24 C25 1.385(5)
C25 C26 1.416(5)
C25 C28 1.509(5)
C26 C27 1.359(5)
C29 C30 1.531(6)
C30 C31 1.526(6)
C31 C32 1.521(7)
C32 C33 1.525(6)
C34 C35 1.413(5)
C34 C39 1.432(5)
C34 C40 1.510(6)
C35 C36 1.425(5)
C36 C37 1.417(5)
C37 C38 1.439(5)
C37 C41 1.530(5)
C38 C39 1.404(5)
C41 C43 1.536(5)
C41 C42 1.537(6)
C44 C45 1.414(5)
C44 C49 1.428(5)
C44 C50 1.518(5)
C45 C46 1.431(5)
C46 C47 1.413(5)
C47 C48 1.433(5)
C47 C51 1.524(5)
C48 C49 1.413(5)
C51 C53 1.522(6)
C51 C52 1.539(5)
C54 C59 1.421(5)
C54 C55 1.432(6)
C54 C60 1.508(6)
C55 C56 1.394(6)
C56 C57 1.440(6)
C57 C58 1.399(6)
C57 C61 1.508(6)
C58 C59 1.428(5)
C61 C62 1.509(9)
C61 C63 1.537(7)
O7 C65 1.407(7)
O7 C66 1.412(7)
C64 C65 1.483(9)
C66 C67 1.497(10)
O8 C69 1.419(10)
O8 C70 1.442(10)
C68 C69 1.524(11)
C70 C71 1.492(13)
O9A C73A 1.311(15)
O9A C74A 1.337(14)
C72A C73A 1.365(16)
C74A C75A 1.331(15)
O9B C74B 1.222(15)
O9B C73B 1.310(15)
C72B C73B 1.343(15)
C74B C75B 1.352(15)

loop_
_geom_torsion_atom_site_label_1
_geom_torsion_atom_site_label_2
_geom_torsion_atom_site_label_3
_geom_torsion_atom_site_label_4
_geom_torsion
O2 Ru1 O1 C1 -13.7(2)
N3 Ru1 O1 C1 69.6(2)
C38 Ru1 O1 C1 -98.8(2)
C36 Ru1 O1 C1 153.5(3)
C39 Ru1 O1 C1 -126.6(2)
C34 Ru1 O1 C1 -164.8(2)
C37 Ru1 O1 C1 -94.5(4)
C35 Ru1 O1 C1 165.2(2)
O1 Ru1 O2 C2 15.0(2)
N3 Ru1 O2 C2 -74.2(2)
C38 Ru1 O2 C2 138.0(2)
C36 Ru1 O2 C2 -157.7(2)
C39 Ru1 O2 C2 106.2(2)
C34 Ru1 O2 C2 89.1(3)
C37 Ru1 O2 C2 176.4(2)
C35 Ru1 O2 C2 -161.1(4)
O4 Ru2 O3 C12 -15.3(2)
N1 Ru2 O3 C12 67.9(2)
C48 Ru2 O3 C12 -96.1(2)
C46 Ru2 O3 C12 150.8(2)
C49 Ru2 O3 C12 -120.1(2)
C44 Ru2 O3 C12 -156.9(2)
C45 Ru2 O3 C12 169.5(2)
C47 Ru2 O3 C12 -120.4(7)
O3 Ru2 O4 C13 15.9(2)
N1 Ru2 O4 C13 -72.0(2)
C48 Ru2 O4 C13 149.2(2)
C46 Ru2 O4 C13 -152.2(2)
C49 Ru2 O4 C13 114.2(2)
C44 Ru2 O4 C13 92.9(2)
C45 Ru2 O4 C13 164.1(7)
C47 Ru2 O4 C13 -174.1(2)
O6 Ru3 O5 C23 -14.2(2)
N2 Ru3 O5 C23 70.3(2)
C56 Ru3 O5 C23 -164.1(2)
C58 Ru3 O5 C23 -99.2(2)
C59 Ru3 O5 C23 -98.3(4)
C55 Ru3 O5 C23 165.0(2)
C57 Ru3 O5 C23 -125.4(2)
C54 Ru3 O5 C23 150.7(3)
O5 Ru3 O6 C24 14.4(2)
N2 Ru3 O6 C24 -73.6(2)
C56 Ru3 O6 C24 91.1(3)
C58 Ru3 O6 C24 138.8(2)
C59 Ru3 O6 C24 176.7(2)
C55 Ru3 O6 C24 -162.8(5)
C57 Ru3 O6 C24 106.3(2)
C54 Ru3 O6 C24 -156.8(2)
O4 Ru2 N1 C1 141.9(3)
O3 Ru2 N1 C1 61.9(3)
C48 Ru2 N1 C1 -136.0(3)
C46 Ru2 N1 C1 -81.6(3)
C49 Ru2 N1 C1 -71.6(7)
C44 Ru2 N1 C1 -24.4(3)
C45 Ru2 N1 C1 -45.5(3)
C47 Ru2 N1 C1 -116.6(3)
O4 Ru2 N1 C5 -42.3(2)
O3 Ru2 N1 C5 -122.3(3)
C48 Ru2 N1 C5 39.8(3)
C46 Ru2 N1 C5 94.2(3)
C49 Ru2 N1 C5 104.1(7)
C44 Ru2 N1 C5 151.3(2)
C45 Ru2 N1 C5 130.3(3)
C47 Ru2 N1 C5 59.2(3)
O6 Ru3 N2 C12 144.5(3)
O5 Ru3 N2 C12 64.4(3)
C56 Ru3 N2 C12 -25.9(3)
C58 Ru3 N2 C12 -131.8(3)
C59 Ru3 N2 C12 -119.2(3)
C55 Ru3 N2 C12 -50.3(3)
C57 Ru3 N2 C12 -35.1(6)
C54 Ru3 N2 C12 -87.8(3)
O6 Ru3 N2 C16 -43.8(3)
O5 Ru3 N2 C16 -123.8(3)
C56 Ru3 N2 C16 145.9(3)
C58 Ru3 N2 C16 40.0(4)
C59 Ru3 N2 C16 52.6(3)
C55 Ru3 N2 C16 121.4(3)
C57 Ru3 N2 C16 136.7(5)
C54 Ru3 N2 C16 84.0(3)
O2 Ru1 N3 C23 139.7(3)
O1 Ru1 N3 C23 60.1(3)
C38 Ru1 N3 C23 -138.2(3)
C36 Ru1 N3 C23 -92.9(3)
C39 Ru1 N3 C23 -41.5(6)
C34 Ru1 N3 C23 -30.0(3)
C37 Ru1 N3 C23 -125.3(3)
C35 Ru1 N3 C23 -55.3(3)
O2 Ru1 N3 C27 -46.4(2)
O1 Ru1 N3 C27 -126.0(2)
C38 Ru1 N3 C27 35.7(4)
C36 Ru1 N3 C27 81.0(3)
C39 Ru1 N3 C27 132.4(4)
C34 Ru1 N3 C27 143.9(2)
C37 Ru1 N3 C27 48.6(3)
C35 Ru1 N3 C27 118.6(3)
Ru1 O1 C1 N1 -171.4(2)
Ru1 O1 C1 C2 10.5(4)
C5 N1 C1 O1 -180.0(3)
Ru2 N1 C1 O1 -4.2(4)
C5 N1 C1 C2 -1.9(5)
Ru2 N1 C1 C2 173.8(2)
Ru1 O2 C2 C3 168.0(3)
Ru1 O2 C2 C1 -14.2(3)
O1 C1 C2 O2 2.5(4)
N1 C1 C2 O2 -175.6(3)
O1 C1 C2 C3 -179.6(3)
N1 C1 C2 C3 2.3(5)
O2 C2 C3 C4 176.6(3)
C1 C2 C3 C4 -1.1(5)
O2 C2 C3 C6 -2.8(5)
C1 C2 C3 C6 179.5(3)
C2 C3 C4 C5 -0.2(5)
C6 C3 C4 C5 179.1(3)
C3 C4 C5 N1 0.7(5)
C1 N1 C5 C4 0.5(5)
Ru2 N1 C5 C4 -175.5(3)
C11 N4 C6 C3 -170.8(3)
C7 N4 C6 C3 68.5(4)
C2 C3 C6 N4 -122.8(3)
C4 C3 C6 N4 57.8(4)
C6 N4 C7 C8 178.5(3)
C11 N4 C7 C8 58.4(4)
N4 C7 C8 C9 -55.9(5)
C7 C8 C9 C10 53.5(5)
C8 C9 C10 C11 -55.0(5)
C6 N4 C11 C10 -179.9(3)
C7 N4 C11 C10 -59.6(4)
C9 C10 C11 N4 59.0(5)
Ru2 O3 C12 N2 -168.6(2)
Ru2 O3 C12 C13 12.5(4)
C16 N2 C12 O3 -179.1(3)
Ru3 N2 C12 O3 -7.4(4)
C16 N2 C12 C13 -0.3(5)
Ru3 N2 C12 C13 171.4(2)
Ru2 O4 C13 C14 166.6(3)
Ru2 O4 C13 C12 -14.4(3)
O3 C12 C13 O4 1.3(5)
N2 C12 C13 O4 -177.6(3)
O3 C12 C13 C14 -179.7(3)
N2 C12 C13 C14 1.5(5)
O4 C13 C14 C15 177.2(3)
C12 C13 C14 C15 -1.7(5)
O4 C13 C14 C17 -2.0(5)
C12 C13 C14 C17 179.0(3)
C13 C14 C15 C16 1.0(5)
C17 C14 C15 C16 -179.8(4)
C14 C15 C16 N2 0.2(6)
C12 N2 C16 C15 -0.5(5)
Ru3 N2 C16 C15 -172.7(3)
C22 N5 C17 C14 66.1(4)
C18 N5 C17 C14 -174.0(3)
C13 C14 C17 N5 -127.7(4)
C15 C14 C17 N5 53.1(5)
C22 N5 C18 C19 -57.3(4)
C17 N5 C18 C19 -177.1(3)
N5 C18 C19 C20 56.3(5)
C18 C19 C20 C21 -54.0(5)
C19 C20 C21 C22 54.4(5)
C17 N5 C22 C21 177.1(3)
C18 N5 C22 C21 58.2(4)
C20 C21 C22 N5 -57.7(5)
Ru3 O5 C23 N3 -169.7(2)
Ru3 O5 C23 C24 12.1(4)
C27 N3 C23 O5 -178.5(3)
Ru1 N3 C23 O5 -4.6(4)
C27 N3 C23 C24 -0.3(5)
Ru1 N3 C23 C24 173.6(2)
Ru3 O6 C24 C25 170.1(3)
Ru3 O6 C24 C23 -12.5(3)
O5 C23 C24 O6 0.1(4)
N3 C23 C24 O6 -178.1(3)
O5 C23 C24 C25 177.7(3)
N3 C23 C24 C25 -0.6(5)
O6 C24 C25 C26 178.1(3)
C23 C24 C25 C26 0.8(5)
O6 C24 C25 C28 -0.6(5)
C23 C24 C25 C28 -177.9(3)
C24 C25 C26 C27 -0.3(5)
C28 C25 C26 C27 178.5(3)
C25 C26 C27 N3 -0.6(6)
C23 N3 C27 C26 0.8(5)
Ru1 N3 C27 C26 -173.4(3)
C29 N6 C28 C25 61.4(4)
C33 N6 C28 C25 -177.7(3)
C24 C25 C28 N6 -117.3(4)
C26 C25 C28 N6 64.0(5)
C33 N6 C29 C30 59.4(4)
C28 N6 C29 C30 179.0(3)
N6 C29 C30 C31 -56.5(5)
C29 C30 C31 C32 52.9(5)
C30 C31 C32 C33 -53.2(5)
C29 N6 C33 C32 -59.1(4)
C28 N6 C33 C32 180.0(3)
C31 C32 C33 N6 56.5(5)
O2 Ru1 C34 C35 156.7(2)
O1 Ru1 C34 C35 -132.3(2)
N3 Ru1 C34 C35 -43.9(3)
C38 Ru1 C34 C35 102.9(2)
C36 Ru1 C34 C35 28.7(2)
C39 Ru1 C34 C35 130.8(3)
C37 Ru1 C34 C35 65.4(2)
O2 Ru1 C34 C39 25.8(4)
O1 Ru1 C34 C39 96.8(2)
N3 Ru1 C34 C39 -174.8(2)
C38 Ru1 C34 C39 -27.9(2)
C36 Ru1 C34 C39 -102.2(2)
C37 Ru1 C34 C39 -65.4(2)
C35 Ru1 C34 C39 -130.8(3)
O2 Ru1 C34 C40 -88.8(4)
O1 Ru1 C34 C40 -17.8(3)
N3 Ru1 C34 C40 70.6(4)
C38 Ru1 C34 C40 -142.5(4)
C36 Ru1 C34 C40 143.2(4)
C39 Ru1 C34 C40 -114.6(4)
C37 Ru1 C34 C40 180.0(4)
C35 Ru1 C34 C40 114.6(4)
C39 C34 C35 C36 2.7(5)
C40 C34 C35 C36 -172.2(4)
Ru1 C34 C35 C36 -51.8(3)
C39 C34 C35 Ru1 54.4(3)
C40 C34 C35 Ru1 -120.5(4)
O2 Ru1 C35 C34 -129.4(4)
O1 Ru1 C35 C34 54.9(2)
N3 Ru1 C35 C34 145.4(2)
C38 Ru1 C35 C34 -67.2(2)
C36 Ru1 C35 C34 -133.7(3)
C39 Ru1 C35 C34 -30.4(2)
C37 Ru1 C35 C34 -105.3(2)
O2 Ru1 C35 C36 4.3(6)
O1 Ru1 C35 C36 -171.4(2)
N3 Ru1 C35 C36 -80.9(2)
C38 Ru1 C35 C36 66.5(2)
C39 Ru1 C35 C36 103.3(2)
C34 Ru1 C35 C36 133.7(3)
C37 Ru1 C35 C36 28.4(2)
C34 C35 C36 C37 -1.6(5)
Ru1 C35 C36 C37 -53.7(3)
C34 C35 C36 Ru1 52.2(3)
O2 Ru1 C36 C37 -44.8(3)
O1 Ru1 C36 C37 151.1(2)
N3 Ru1 C36 C37 -125.3(2)
C38 Ru1 C36 C37 30.5(2)
C39 Ru1 C36 C37 67.6(2)
C34 Ru1 C36 C37 105.5(2)
C35 Ru1 C36 C37 133.9(3)
O2 Ru1 C36 C35 -178.61(19)
O1 Ru1 C36 C35 17.2(4)
N3 Ru1 C36 C35 100.8(2)
C38 Ru1 C36 C35 -103.4(2)
C39 Ru1 C36 C35 -66.2(2)
C34 Ru1 C36 C35 -28.3(2)
C37 Ru1 C36 C35 -133.9(3)
C35 C36 C37 C38 0.5(5)
Ru1 C36 C37 C38 -53.2(3)
C35 C36 C37 C41 -179.6(3)
Ru1 C36 C37 C41 126.6(3)
C35 C36 C37 Ru1 53.7(3)
O2 Ru1 C37 C36 145.4(2)
O1 Ru1 C37 C36 -136.6(3)
N3 Ru1 C37 C36 60.3(2)
C38 Ru1 C37 C36 -130.9(3)
C39 Ru1 C37 C36 -102.2(2)
C34 Ru1 C37 C36 -65.0(2)
C35 Ru1 C37 C36 -28.5(2)
O2 Ru1 C37 C38 -83.71(19)
O1 Ru1 C37 C38 -5.8(4)
N3 Ru1 C37 C38 -168.87(18)
C36 Ru1 C37 C38 130.9(3)
C39 Ru1 C37 C38 28.69(19)
C34 Ru1 C37 C38 65.9(2)
C35 Ru1 C37 C38 102.4(2)
O2 Ru1 C37 C41 32.9(3)
O1 Ru1 C37 C41 110.9(4)
N3 Ru1 C37 C41 -52.2(3)
C38 Ru1 C37 C41 116.6(4)
C36 Ru1 C37 C41 -112.5(4)
C39 Ru1 C37 C41 145.3(4)
C34 Ru1 C37 C41 -177.5(3)
C35 Ru1 C37 C41 -141.0(4)
C36 C37 C38 C39 -0.7(5)
C41 C37 C38 C39 179.5(3)
Ru1 C37 C38 C39 -54.0(3)
C36 C37 C38 Ru1 53.3(3)
C41 C37 C38 Ru1 -126.5(3)
O2 Ru1 C38 C39 -127.8(2)
O1 Ru1 C38 C39 -49.3(2)
N3 Ru1 C38 C39 152.6(2)
C36 Ru1 C38 C39 102.9(2)
C34 Ru1 C38 C39 28.3(2)
C37 Ru1 C38 C39 132.9(3)
C35 Ru1 C38 C39 65.4(2)
O2 Ru1 C38 C37 99.32(19)
O1 Ru1 C38 C37 177.80(17)
N3 Ru1 C38 C37 19.7(3)
C36 Ru1 C38 C37 -30.00(19)
C39 Ru1 C38 C37 -132.9(3)
C34 Ru1 C38 C37 -104.6(2)
C35 Ru1 C38 C37 -67.5(2)
C37 C38 C39 C34 1.9(5)
Ru1 C38 C39 C34 -52.1(3)
C37 C38 C39 Ru1 54.0(3)
C35 C34 C39 C38 -2.8(5)
C40 C34 C39 C38 172.0(4)
Ru1 C34 C39 C38 51.9(3)
C35 C34 C39 Ru1 -54.8(3)
C40 C34 C39 Ru1 120.1(4)
O2 Ru1 C39 C38 59.4(2)
O1 Ru1 C39 C38 140.2(2)
N3 Ru1 C39 C38 -119.3(4)
C36 Ru1 C39 C38 -66.9(2)
C34 Ru1 C39 C38 -134.4(3)
C37 Ru1 C39 C38 -29.3(2)
C35 Ru1 C39 C38 -104.5(2)
O2 Ru1 C39 C34 -166.2(2)
O1 Ru1 C39 C34 -85.4(2)
N3 Ru1 C39 C34 15.1(6)
C38 Ru1 C39 C34 134.4(3)
C36 Ru1 C39 C34 67.5(2)
C37 Ru1 C39 C34 105.1(2)
C35 Ru1 C39 C34 29.9(2)
C36 C37 C41 C43 -144.5(3)
C38 C37 C41 C43 35.4(5)
Ru1 C37 C41 C43 -55.8(5)
C36 C37 C41 C42 91.1(4)
C38 C37 C41 C42 -89.0(4)
Ru1 C37 C41 C42 179.8(3)
O4 Ru2 C44 C45 166.37(18)
O3 Ru2 C44 C45 -120.2(2)
N1 Ru2 C44 C45 -35.1(3)
C48 Ru2 C44 C45 103.4(2)
C46 Ru2 C44 C45 29.2(2)
C49 Ru2 C44 C45 131.9(3)
C47 Ru2 C44 C45 65.9(2)
O4 Ru2 C44 C49 34.5(3)
O3 Ru2 C44 C49 107.9(2)
N1 Ru2 C44 C49 -167.03(18)
C48 Ru2 C44 C49 -28.5(2)
C46 Ru2 C44 C49 -102.7(2)
C45 Ru2 C44 C49 -131.9(3)
C47 Ru2 C44 C49 -66.0(2)
O4 Ru2 C44 C50 -79.7(4)
O3 Ru2 C44 C50 -6.2(3)
N1 Ru2 C44 C50 78.8(4)
C48 Ru2 C44 C50 -142.7(4)
C46 Ru2 C44 C50 143.2(4)
C49 Ru2 C44 C50 -114.1(4)
C45 Ru2 C44 C50 114.0(4)
C47 Ru2 C44 C50 179.8(4)
C49 C44 C45 C46 2.1(5)
C50 C44 C45 C46 -173.4(3)
Ru2 C44 C45 C46 -51.9(3)
C49 C44 C45 Ru2 53.9(3)
C50 C44 C45 Ru2 -121.5(3)
O4 Ru2 C45 C44 -81.8(8)
O3 Ru2 C45 C44 65.1(2)
N1 Ru2 C45 C44 155.48(19)
C48 Ru2 C45 C44 -66.8(2)
C46 Ru2 C45 C44 -132.9(3)
C49 Ru2 C45 C44 -29.7(2)
C47 Ru2 C45 C44 -104.6(2)
O4 Ru2 C45 C46 51.0(8)
O3 Ru2 C45 C46 -162.0(2)
N1 Ru2 C45 C46 -71.6(2)
C48 Ru2 C45 C46 66.1(2)
C49 Ru2 C45 C46 103.2(2)
C44 Ru2 C45 C46 132.9(3)
C47 Ru2 C45 C46 28.2(2)
C44 C45 C46 C47 -2.3(5)
Ru2 C45 C46 C47 -54.8(3)
C44 C45 C46 Ru2 52.5(3)
O4 Ru2 C46 C47 -36.4(3)
O3 Ru2 C46 C47 163.25(18)
N1 Ru2 C46 C47 -114.4(2)
C48 Ru2 C46 C47 30.07(19)
C49 Ru2 C46 C47 67.5(2)
C44 Ru2 C46 C47 105.1(2)
C45 Ru2 C46 C47 133.8(3)
O4 Ru2 C46 C45 -170.26(18)
O3 Ru2 C46 C45 29.4(3)
N1 Ru2 C46 C45 111.8(2)
C48 Ru2 C46 C45 -103.7(2)
C49 Ru2 C46 C45 -66.3(2)
C44 Ru2 C46 C45 -28.7(2)
C47 Ru2 C46 C45 -133.8(3)
C45 C46 C47 C48 2.9(5)
Ru2 C46 C47 C48 -51.6(3)
C45 C46 C47 C51 -179.1(3)
Ru2 C46 C47 C51 126.4(3)
C45 C46 C47 Ru2 54.5(3)
O4 Ru2 C47 C46 154.83(19)
O3 Ru2 C47 C46 -102.1(7)
N1 Ru2 C47 C46 69.4(2)
C48 Ru2 C47 C46 -131.4(3)
C49 Ru2 C47 C46 -102.4(2)
C44 Ru2 C47 C46 -65.3(2)
C45 Ru2 C47 C46 -28.6(2)
O4 Ru2 C47 C48 -73.7(2)
O3 Ru2 C47 C48 29.3(8)
N1 Ru2 C47 C48 -159.2(2)
C46 Ru2 C47 C48 131.4(3)
C49 Ru2 C47 C48 29.0(2)
C44 Ru2 C47 C48 66.2(2)
C45 Ru2 C47 C48 102.8(2)
O4 Ru2 C47 C51 41.4(4)
O3 Ru2 C47 C51 144.5(6)
N1 Ru2 C47 C51 -44.0(4)
C48 Ru2 C47 C51 115.2(4)
C46 Ru2 C47 C51 -113.4(4)
C49 Ru2 C47 C51 144.2(4)
C44 Ru2 C47 C51 -178.7(4)
C45 Ru2 C47 C51 -142.0(4)
C46 C47 C48 C49 -3.5(5)
C51 C47 C48 C49 178.5(3)
Ru2 C47 C48 C49 -55.4(3)
C46 C47 C48 Ru2 52.0(3)
C51 C47 C48 Ru2 -126.1(3)
O4 Ru2 C48 C49 -116.7(2)
O3 Ru2 C48 C49 -40.6(3)
N1 Ru2 C48 C49 164.0(2)
C46 Ru2 C48 C49 103.1(2)
C44 Ru2 C48 C49 28.6(2)
C45 Ru2 C48 C49 65.5(2)
C47 Ru2 C48 C49 132.7(3)
O4 Ru2 C48 C47 110.6(2)
O3 Ru2 C48 C47 -173.27(18)
N1 Ru2 C48 C47 31.3(3)
C46 Ru2 C48 C47 -29.6(2)
C49 Ru2 C48 C47 -132.7(3)
C44 Ru2 C48 C47 -104.1(2)
C45 Ru2 C48 C47 -67.2(2)
C47 C48 C49 C44 3.4(5)
Ru2 C48 C49 C44 -52.2(3)
C47 C48 C49 Ru2 55.6(3)
C45 C44 C49 C48 -2.7(5)
C50 C44 C49 C48 172.8(3)
Ru2 C44 C49 C48 51.6(3)
C45 C44 C49 Ru2 -54.2(3)
C50 C44 C49 Ru2 121.2(3)
O4 Ru2 C49 C48 68.5(2)
O3 Ru2 C49 C48 150.8(2)
N1 Ru2 C49 C48 -76.7(7)
C46 Ru2 C49 C48 -66.6(2)
C44 Ru2 C49 C48 -133.6(3)
C45 Ru2 C49 C48 -104.3(2)
C47 Ru2 C49 C48 -29.3(2)
O4 Ru2 C49 C44 -157.88(18)
O3 Ru2 C49 C44 -75.6(2)
N1 Ru2 C49 C44 56.9(7)
C48 Ru2 C49 C44 133.6(3)
C46 Ru2 C49 C44 67.0(2)
C45 Ru2 C49 C44 29.31(19)
C47 Ru2 C49 C44 104.3(2)
C46 C47 C51 C53 -147.7(3)
C48 C47 C51 C53 30.3(5)
Ru2 C47 C51 C53 -58.9(5)
C46 C47 C51 C52 88.5(4)
C48 C47 C51 C52 -93.5(4)
Ru2 C47 C51 C52 177.3(3)
O6 Ru3 C54 C59 -46.1(3)
O5 Ru3 C54 C59 152.7(2)
N2 Ru3 C54 C59 -127.2(2)
C56 Ru3 C54 C59 103.2(2)
C58 Ru3 C54 C59 29.2(2)
C55 Ru3 C54 C59 131.5(3)
C57 Ru3 C54 C59 65.5(2)
O6 Ru3 C54 C55 -177.53(19)
O5 Ru3 C54 C55 21.2(4)
N2 Ru3 C54 C55 101.3(2)
C56 Ru3 C54 C55 -28.3(2)
C58 Ru3 C54 C55 -102.3(2)
C59 Ru3 C54 C55 -131.5(3)
C57 Ru3 C54 C55 -66.0(2)
O6 Ru3 C54 C60 67.6(4)
O5 Ru3 C54 C60 -93.7(4)
N2 Ru3 C54 C60 -13.6(3)
C56 Ru3 C54 C60 -143.2(4)
C58 Ru3 C54 C60 142.8(4)
C59 Ru3 C54 C60 113.6(4)
C55 Ru3 C54 C60 -114.9(4)
C57 Ru3 C54 C60 179.1(4)
C59 C54 C55 C56 -0.8(5)
C60 C54 C55 C56 175.4(3)
Ru3 C54 C55 C56 52.3(3)
C59 C54 C55 Ru3 -53.1(3)
C60 C54 C55 Ru3 123.0(3)
O6 Ru3 C55 C56 -125.8(5)
O5 Ru3 C55 C56 57.3(2)
N2 Ru3 C55 C56 146.5(2)
C58 Ru3 C55 C56 -66.1(2)
C59 Ru3 C55 C56 -103.9(2)
C57 Ru3 C55 C56 -29.1(2)
C54 Ru3 C55 C56 -133.5(3)
O6 Ru3 C55 C54 7.8(6)
O5 Ru3 C55 C54 -169.15(19)
N2 Ru3 C55 C54 -80.0(2)
C56 Ru3 C55 C54 133.5(3)
C58 Ru3 C55 C54 67.4(2)
C59 Ru3 C55 C54 29.7(2)
C57 Ru3 C55 C54 104.4(2)
C54 C55 C56 C57 1.4(5)
Ru3 C55 C56 C57 54.5(3)
C54 C55 C56 Ru3 -53.0(3)
O6 Ru3 C56 C55 156.4(2)
O5 Ru3 C56 C55 -130.2(2)
N2 Ru3 C56 C55 -42.5(3)
C58 Ru3 C56 C55 103.7(2)
C59 Ru3 C56 C55 66.0(2)
C57 Ru3 C56 C55 133.5(3)
C54 Ru3 C56 C55 28.7(2)
O6 Ru3 C56 C57 22.9(4)
O5 Ru3 C56 C57 96.3(2)
N2 Ru3 C56 C57 -176.0(2)
C58 Ru3 C56 C57 -29.8(2)
C59 Ru3 C56 C57 -67.5(2)
C55 Ru3 C56 C57 -133.5(3)
C54 Ru3 C56 C57 -104.7(3)
C55 C56 C57 C58 -1.2(5)
Ru3 C56 C57 C58 53.4(3)
C55 C56 C57 C61 -179.1(3)
Ru3 C56 C57 C61 -124.5(3)
C55 C56 C57 Ru3 -54.6(3)
O6 Ru3 C57 C58 61.8(3)
O5 Ru3 C57 C58 143.0(2)
N2 Ru3 C57 C58 -118.6(5)
C56 Ru3 C57 C58 -130.6(4)
C59 Ru3 C57 C58 -28.5(2)
C55 Ru3 C57 C58 -102.4(3)
C54 Ru3 C57 C58 -65.3(2)
O6 Ru3 C57 C56 -167.5(2)
O5 Ru3 C57 C56 -86.3(2)
N2 Ru3 C57 C56 12.0(6)
C58 Ru3 C57 C56 130.6(4)
C59 Ru3 C57 C56 102.1(3)
C55 Ru3 C57 C56 28.2(2)
C54 Ru3 C57 C56 65.4(3)
O6 Ru3 C57 C61 -55.3(5)
O5 Ru3 C57 C61 25.9(4)
N2 Ru3 C57 C61 124.2(5)
C56 Ru3 C57 C61 112.2(5)
C58 Ru3 C57 C61 -117.1(5)
C59 Ru3 C57 C61 -145.7(5)
C55 Ru3 C57 C61 140.5(5)
C54 Ru3 C57 C61 177.6(5)
C56 C57 C58 C59 0.5(5)
C61 C57 C58 C59 178.3(3)
Ru3 C57 C58 C59 53.3(3)
C56 C57 C58 Ru3 -52.8(3)
C61 C57 C58 Ru3 125.0(4)
O6 Ru3 C58 C57 -125.1(2)
O5 Ru3 C58 C57 -46.3(3)
N2 Ru3 C58 C57 153.4(3)
C56 Ru3 C58 C57 30.8(3)
C59 Ru3 C58 C57 134.1(3)
C55 Ru3 C58 C57 67.6(3)
C54 Ru3 C58 C57 105.3(3)
O6 Ru3 C58 C59 100.8(2)
O5 Ru3 C58 C59 179.59(17)
N2 Ru3 C58 C59 19.3(3)
C56 Ru3 C58 C59 -103.3(2)
C55 Ru3 C58 C59 -66.5(2)
C57 Ru3 C58 C59 -134.1(3)
C54 Ru3 C58 C59 -28.8(2)
C55 C54 C59 C58 0.1(5)
C60 C54 C59 C58 -176.1(3)
Ru3 C54 C59 C58 -53.0(3)
C55 C54 C59 Ru3 53.1(3)
C60 C54 C59 Ru3 -123.1(3)
C57 C58 C59 C54 0.0(5)
Ru3 C58 C59 C54 53.7(3)
C57 C58 C59 Ru3 -53.7(3)
O6 Ru3 C59 C54 144.6(2)
O5 Ru3 C59 C54 -134.0(3)
N2 Ru3 C59 C54 58.0(2)
C56 Ru3 C59 C54 -66.7(2)
C58 Ru3 C59 C54 -132.9(3)
C55 Ru3 C59 C54 -29.9(2)
C57 Ru3 C59 C54 -105.0(2)
O6 Ru3 C59 C58 -82.5(2)
O5 Ru3 C59 C58 -1.1(5)
N2 Ru3 C59 C58 -169.1(2)
C56 Ru3 C59 C58 66.2(2)
C55 Ru3 C59 C58 103.0(2)
C57 Ru3 C59 C58 27.9(2)
C54 Ru3 C59 C58 132.9(3)
C58 C57 C61 C62 -34.8(6)
C56 C57 C61 C62 142.9(5)
Ru3 C57 C61 C62 56.1(6)
C58 C57 C61 C63 90.7(6)
C56 C57 C61 C63 -91.5(5)
Ru3 C57 C61 C63 -178.3(4)
C66 O7 C65 C64 179.6(5)
C65 O7 C66 C67 -179.5(6)
C70 O8 C69 C68 -169.7(6)
C69 O8 C70 C71 -176.6(7)
C74A O9A C73A C72A -177.1(19)
C73A O9A C74A C75A 73(3)
C74B O9B C73B C72B -180(3)
C73B O9B C74B C75B 164(3)
